data_4332649
loop_
_publ_author_name
'Liu, Shuxia'
'Li, Dehui'
'Xie, Linhua'
'Cheng, Haiyan'
'Zhao, Xinyu'
'Su, Zhongmin'

_publ_section_title
;
 Two-Dimensional Lanthanide Heteropolyvanadates of Manganese(IV) and
 Nickel(IV) Containing Two Types of Heteropoly Anions with 1:13 and 1:12
 Stoichiometry
;
_journal_issue 20
_journal_name_full 'Inorganic Chemistry'
_journal_page_first 8036
_journal_page_last 8040
_journal_paper_doi 10.1021/ic060623z
_journal_volume 45
_journal_year 2006
_chemical_formula_sum 'Ce6 H109 Mn2 O130 V25'
_chemical_formula_weight 4413.97
_chemical_name_systematic
; 
 ? 
;
_space_group_IT_number 2
_symmetry_cell_setting triclinic
_symmetry_space_group_name_Hall '-P 1'
_symmetry_space_group_name_H-M 'P -1'
_atom_sites_solution_hydrogens geom
_atom_sites_solution_primary direct
_atom_sites_solution_secondary difmap
_audit_creation_method SHELXL-97
_cell_angle_alpha 85.49(3)
_cell_angle_beta 78.37(3)
_cell_angle_gamma 89.55(3)
_cell_formula_units_Z 2
_cell_length_a 13.228(3)
_cell_length_b 15.811(3)
_cell_length_c 29.844(6)
_cell_measurement_temperature 293(2)
_cell_volume 6095(2)
_computing_cell_refinement 'Bruker XSCANS'
_computing_data_collection 'Bruker XSCANS'
_computing_data_reduction 'Bruker SHELXTL'
_computing_molecular_graphics 'Bruker SHELXTL'
_computing_publication_material 'Bruker SHELXTL'
_computing_structure_refinement 'SHELXL-97 (Sheldrick, 1997)'
_computing_structure_solution 'SHELXS-97 (Sheldrick, 1990)'
_diffrn_ambient_temperature 293(2)
_diffrn_measured_fraction_theta_full 0.939
_diffrn_measured_fraction_theta_max 0.939
_diffrn_measurement_device_type 'Bruker P4'
_diffrn_measurement_method '\w scans'
_diffrn_radiation_monochromator graphite
_diffrn_radiation_source 'fine-focus sealed tube'
_diffrn_radiation_type MoK\a
_diffrn_radiation_wavelength 0.71073
_diffrn_reflns_av_R_equivalents 0.0494
_diffrn_reflns_av_sigmaI/netI 0.0716
_diffrn_reflns_limit_h_max 16
_diffrn_reflns_limit_h_min -16
_diffrn_reflns_limit_k_max 19
_diffrn_reflns_limit_k_min -19
_diffrn_reflns_limit_l_max 36
_diffrn_reflns_limit_l_min -30
_diffrn_reflns_number 47597
_diffrn_reflns_theta_full 26.00
_diffrn_reflns_theta_max 26.00
_diffrn_reflns_theta_min 3.00
_exptl_absorpt_coefficient_mu 4.329
_exptl_absorpt_correction_type none
_exptl_crystal_colour orange
_exptl_crystal_density_diffrn 2.405
_exptl_crystal_density_method 'not measured'
_exptl_crystal_description block
_exptl_crystal_F_000 4244
_exptl_crystal_size_max 0.17
_exptl_crystal_size_mid 0.16
_exptl_crystal_size_min 0.14
_refine_diff_density_max 0.869
_refine_diff_density_min -0.771
_refine_diff_density_rms 0.165
_refine_ls_extinction_method none
_refine_ls_goodness_of_fit_ref 1.033
_refine_ls_hydrogen_treatment undef
_refine_ls_matrix_type full
_refine_ls_number_parameters 1210
_refine_ls_number_reflns 22512
_refine_ls_number_restraints 0
_refine_ls_restrained_S_all 1.033
_refine_ls_R_factor_all 0.0633
_refine_ls_R_factor_gt 0.0454
_refine_ls_shift/su_max 0.003
_refine_ls_shift/su_mean 0.000
_refine_ls_structure_factor_coef Fsqd
_refine_ls_weighting_details 'calc w=1/[\s^2^(Fo^2^)+(0.0436P)^2^+4.8428P] where P=(Fo^2^+2Fc^2^)/3'
_refine_ls_weighting_scheme calc
_refine_ls_wR_factor_gt 0.0966
_refine_ls_wR_factor_ref 0.1016
_reflns_number_gt 17000
_reflns_number_total 22512
_reflns_threshold_expression >2sigma(I)
_cod_data_source_file ic060623zsup1.cif
_cod_data_source_block cemnv
_cod_depositor_comments
;
The following automatic conversions were performed:

'_symmetry_cell_setting' value 'Triclinic' changed to 'triclinic'
according to /home/saulius/struct/CIF-dictionaries/cif_core.dic
dictionary named 'cif_core.dic' version 2.4.2 from 2011-04-26.

Automatic conversion script
Id: cif_fix_values 1891 2012-01-12 08:04:46Z andrius 
;
_cod_original_sg_symbol_H-M P-1
_cod_original_formula_sum 'H109 Ce6 Mn2 O130 V25'
_cod_database_code 4332649

loop_
_symmetry_equiv_pos_as_xyz
'x, y, z'
'-x, -y, -z'

loop_
_atom_site_label
_atom_site_type_symbol
_atom_site_fract_x
_atom_site_fract_y
_atom_site_fract_z
_atom_site_U_iso_or_equiv
_atom_site_adp_type
_atom_site_occupancy
_atom_site_symmetry_multiplicity
_atom_site_calc_flag
_atom_site_refinement_flags
Ce1 Ce 0.15637(3) 0.85151(2) 0.138723(12) 0.01692(9) Uani 1 1 d .
Ce2 Ce 0.31386(3) 1.25585(2) 0.418359(12) 0.01755(9) Uani 1 1 d .
Ce3 Ce 0.85794(3) 1.08160(2) 0.382672(13) 0.01988(9) Uani 1 1 d .
Ce4 Ce 0.40609(3) 0.78583(2) 0.382406(13) 0.01986(9) Uani 1 1 d .
Ce5 Ce 0.32599(3) 1.21487(2) -0.042345(14) 0.02404(10) Uani 1 1 d .
Ce6 Ce 0.20243(4) 0.78057(3) -0.114826(13) 0.02969(11) Uani 1 1 d .
Mn1 Mn 0.5000 1.0000 0.5000 0.0125(3) Uani 1 2 d S
Mn2 Mn 0.0000 1.0000 0.0000 0.0121(3) Uani 1 2 d S
Mn3 Mn 0.25192(8) 0.48803(5) 0.24201(3) 0.0138(2) Uani 1 1 d .
V1 V 0.53941(9) 0.49492(7) 0.15391(4) 0.0242(3) Uani 1 1 d .
V2 V 0.41539(9) 0.62931(7) 0.21386(4) 0.0194(2) Uani 1 1 d .
V3 V 0.31677(10) 0.53189(7) 0.13936(4) 0.0225(3) Uani 1 1 d .
V4 V 0.36863(10) 0.35632(7) 0.18325(4) 0.0212(3) Uani 1 1 d .
V5 V 0.46775(9) 0.44681(7) 0.25930(4) 0.0181(2) Uani 1 1 d .
V6 V 0.19640(9) 0.67177(7) 0.19456(4) 0.0206(3) Uani 1 1 d .
V7 V 0.34064(9) 0.58195(7) 0.31965(4) 0.0185(2) Uani 1 1 d .
V8 V 0.30386(9) 0.29948(7) 0.28703(4) 0.0193(2) Uani 1 1 d .
V9 V 0.17158(9) 0.43608(7) 0.34353(4) 0.0183(2) Uani 1 1 d .
V10 V 0.09079(10) 0.34647(7) 0.26226(4) 0.0218(3) Uani 1 1 d .
V11 V 0.04196(9) 0.52153(7) 0.21833(4) 0.0230(3) Uani 1 1 d .
V12 V 0.11905(9) 0.61819(7) 0.29861(4) 0.0201(3) Uani 1 1 d .
V13 V -0.04693(10) 0.47347(8) 0.32172(4) 0.0270(3) Uani 1 1 d .
V14 V 0.14936(9) 0.84626(6) 0.00990(4) 0.0158(2) Uani 1 1 d .
V15 V -0.01725(9) 1.02881(6) 0.10428(3) 0.0160(2) Uani 1 1 d .
V16 V 0.20158(9) 1.02449(6) 0.03921(4) 0.0163(2) Uani 1 1 d .
V17 V 0.21918(8) 0.99832(7) -0.06584(4) 0.0171(2) Uani 1 1 d .
V18 V 0.04988(9) 1.17959(6) 0.02929(4) 0.0167(2) Uani 1 1 d .
V19 V 0.07004(9) 1.15081(6) -0.07521(4) 0.0159(2) Uani 1 1 d .
V20 V 0.38457(9) 1.01754(6) 0.41695(4) 0.0151(2) Uani 1 1 d .
V21 V 0.27287(8) 1.07096(6) 0.51399(4) 0.0148(2) Uani 1 1 d .
V22 V 0.56999(9) 1.13893(6) 0.41792(3) 0.0151(2) Uani 1 1 d .
V23 V 0.68749(8) 1.12230(6) 0.50001(3) 0.0147(2) Uani 1 1 d .
V24 V 0.38999(9) 1.05555(6) 0.59673(4) 0.0155(2) Uani 1 1 d .
V25 V 0.46053(9) 1.19332(6) 0.51506(4) 0.0155(2) Uani 1 1 d .
O1 O 0.5911(3) 1.1900(3) 0.47232(14) 0.0159(9) Uani 1 1 d .
O2 O 0.3416(3) 1.1333(2) 0.55232(14) 0.0175(10) Uani 1 1 d .
O3 O 0.0130(3) 0.7977(3) 0.02384(14) 0.0165(9) Uani 1 1 d .
O4 O 0.2780(3) 0.9850(2) 0.47021(14) 0.0140(9) Uani 1 1 d .
O5 O 0.0559(3) 0.9476(2) 0.04848(13) 0.0142(9) Uani 1 1 d .
O6 O 0.1934(3) 0.5306(3) 0.19096(14) 0.0168(9) Uani 1 1 d .
O7 O 0.2384(3) 0.9450(2) -0.00728(14) 0.0151(9) Uani 1 1 d .
O8 O 0.4725(3) 0.9577(3) 0.60962(14) 0.0180(10) Uani 1 1 d .
O9 O -0.1274(3) 0.9498(3) 0.10297(14) 0.0178(10) Uani 1 1 d .
O10 O 0.4685(3) 0.9247(2) 0.45858(14) 0.0150(9) Uani 1 1 d .
O11 O 0.0797(4) 0.6321(3) 0.23995(15) 0.0213(10) Uani 1 1 d .
O12 O 0.0984(3) 1.0978(2) 0.07219(14) 0.0167(9) Uani 1 1 d .
O13 O 0.7005(4) 1.1834(3) 0.54076(15) 0.0192(10) Uani 1 1 d .
O14 O 0.2377(4) 0.9706(3) 0.08345(15) 0.0227(11) Uani 1 1 d .
O15 O 0.1221(3) 0.4818(3) 0.27849(14) 0.0184(10) Uani 1 1 d .
O16 O 0.4205(4) 0.3408(3) 0.24203(14) 0.0206(10) Uani 1 1 d .
O17 O 0.2227(4) 0.3994(3) 0.38591(15) 0.0239(11) Uani 1 1 d .
O18 O 0.1950(4) 0.5579(3) 0.34097(14) 0.0184(10) Uani 1 1 d .
O19 O 0.3642(3) 0.9422(3) 0.38465(15) 0.0194(10) Uani 1 1 d .
O20 O 0.3478(4) 0.6831(3) 0.32812(15) 0.0245(11) Uani 1 1 d .
O21 O 0.2658(3) 0.6032(2) 0.25489(15) 0.0177(10) Uani 1 1 d .
O22 O 0.3102(3) 0.4501(3) 0.29244(14) 0.0169(9) Uani 1 1 d .
O23 O 0.4348(3) 1.0883(2) 0.47042(14) 0.0147(9) Uani 1 1 d .
O24 O -0.0700(3) 1.0775(3) 0.03994(14) 0.0174(10) Uani 1 1 d .
O25 O 0.7923(3) 1.1381(3) 0.46031(15) 0.0190(10) Uani 1 1 d .
O26 O 0.6257(3) 1.0286(3) 0.45971(14) 0.0157(9) Uani 1 1 d .
O27 O 0.1576(4) 1.2339(3) 0.01138(16) 0.0245(11) Uani 1 1 d .
O28 O 0.2155(4) 0.7675(3) 0.20832(16) 0.0269(11) Uani 1 1 d .
O29 O 0.2930(4) 1.0955(3) 0.01942(16) 0.0247(11) Uani 1 1 d .
O30 O 0.4503(3) 0.5684(3) 0.26815(15) 0.0191(10) Uani 1 1 d .
O31 O 0.2390(3) 0.3713(3) 0.23085(15) 0.0185(10) Uani 1 1 d .
O32 O 0.0394(4) 0.9758(3) 0.14188(15) 0.0217(10) Uani 1 1 d .
O33 O 0.1472(4) 0.6936(3) 0.14839(16) 0.0257(11) Uani 1 1 d .
O34 O 0.0078(3) 1.1881(3) -0.11539(15) 0.0199(10) Uani 1 1 d .
O35 O 0.4992(4) 1.2127(3) 0.39753(15) 0.0195(10) Uani 1 1 d .
O36 O -0.0012(4) 0.5879(3) 0.32962(16) 0.0276(12) Uani 1 1 d .
O37 O 0.3989(3) 1.2612(3) 0.48572(15) 0.0197(10) Uani 1 1 d .
O38 O 0.3303(4) 1.1028(3) 0.39716(15) 0.0223(10) Uani 1 1 d .
O39 O 0.3576(4) 0.2600(3) 0.17211(17) 0.0318(12) Uani 1 1 d .
O40 O 0.5173(4) 0.4160(3) 0.30210(17) 0.0304(12) Uani 1 1 d .
O41 O 0.0488(4) 0.4067(3) 0.21497(15) 0.0239(11) Uani 1 1 d .
O42 O 0.4326(4) 1.1225(3) 0.62785(15) 0.0209(10) Uani 1 1 d .
O43 O 0.5724(4) 0.4615(3) 0.21389(16) 0.0261(11) Uani 1 1 d .
O44 O 0.1887(4) 0.8088(3) 0.05674(15) 0.0201(10) Uani 1 1 d .
O45 O 0.3813(4) 0.4922(3) 0.20402(14) 0.0187(10) Uani 1 1 d .
O46 O 0.1713(4) 1.0359(3) 0.55256(15) 0.0217(10) Uani 1 1 d .
O47 O 0.4949(4) 1.2468(3) 0.55436(15) 0.0221(10) Uani 1 1 d .
O48 O -0.0244(4) 1.2372(3) 0.06538(15) 0.0244(11) Uani 1 1 d .
O49 O 0.2671(4) 0.9226(3) -0.09809(15) 0.0236(11) Uani 1 1 d .
O50 O -0.0854(4) 1.1018(3) 0.13287(15) 0.0231(11) Uani 1 1 d .
O51 O 0.4996(4) 0.3836(3) 0.15260(16) 0.0244(11) Uani 1 1 d .
O52 O -0.0707(4) 0.5139(3) 0.26573(17) 0.0302(12) Uani 1 1 d .
O53 O 0.3857(4) 0.5328(3) 0.36132(16) 0.0260(11) Uani 1 1 d .
O54 O -0.1140(3) 0.9258(2) 0.01610(14) 0.0152(9) Uani 1 1 d .
O55 O 0.3094(4) 0.4160(3) 0.14035(15) 0.0234(11) Uani 1 1 d .
O56 O 0.0767(4) 0.2499(3) 0.25175(17) 0.0307(12) Uani 1 1 d .
O57 O 0.1745(4) 1.2099(3) -0.08290(15) 0.0219(10) Uani 1 1 d .
O58 O 0.1317(4) 0.7141(3) 0.31016(18) 0.0318(12) Uani 1 1 d .
O59 O 0.2292(3) 1.1503(3) 0.48368(15) 0.0209(10) Uani 1 1 d .
O60 O 0.2789(4) 1.0216(3) 0.62695(15) 0.0214(10) Uani 1 1 d .
O61 O 0.3346(3) 0.6420(3) 0.16650(14) 0.0195(10) Uani 1 1 d .
O62 O 0.0420(4) 0.4406(3) 0.36588(15) 0.0243(11) Uani 1 1 d .
O63 O 0.6857(3) 1.1528(3) 0.38593(15) 0.0188(10) Uani 1 1 d .
O64 O 0.2047(4) 0.7858(3) -0.03071(15) 0.0232(11) Uani 1 1 d .
O65 O 0.3502(4) 0.2802(3) 0.33424(15) 0.0261(11) Uani 1 1 d .
O66 O 0.5301(4) 0.6084(3) 0.17677(16) 0.0256(11) Uani 1 1 d .
O67 O -0.0274(4) 0.3647(3) 0.30319(16) 0.0260(11) Uani 1 1 d .
O68 O 0.1651(4) 0.3320(3) 0.31491(14) 0.0197(10) Uani 1 1 d .
O69 O 0.4562(4) 0.5346(3) 0.11456(15) 0.0266(12) Uani 1 1 d .
O70 O 0.6513(4) 0.4969(3) 0.12167(18) 0.0390(14) Uani 1 1 d .
O71 O 0.3099(4) 1.0724(3) -0.07499(16) 0.0251(11) Uani 1 1 d .
O72 O 0.2668(4) 0.5626(3) 0.09676(16) 0.0358(14) Uani 1 1 d .
O73 O 0.2845(4) 0.2072(3) 0.26929(17) 0.0301(12) Uani 1 1 d .
O74 O 0.4283(4) 0.7251(3) 0.22491(17) 0.0289(12) Uani 1 1 d .
O75 O -0.0050(4) 0.5535(3) 0.17547(18) 0.0365(13) Uani 1 1 d .
O76 O -0.1576(4) 0.4689(4) 0.3541(2) 0.0440(15) Uani 1 1 d .
O77 O 0.9497(5) 0.9488(4) 0.3568(2) 0.0474(16) Uani 1 1 d .
O78 O 0.8290(5) 1.1117(4) 0.3020(2) 0.0563(18) Uani 1 1 d .
O79 O 1.0286(4) 1.1152(4) 0.3247(2) 0.0486(16) Uani 1 1 d .
O80 O 1.0097(4) 1.0851(3) 0.42341(18) 0.0312(12) Uani 1 1 d .
O81 O 0.8914(5) 1.2404(3) 0.3755(2) 0.0457(16) Uani 1 1 d .
O82 O 0.3432(5) 0.6479(3) 0.42642(19) 0.0508(17) Uani 1 1 d .
O83 O 0.2208(4) 0.8102(4) 0.3737(2) 0.0414(14) Uani 1 1 d .
O84 O 0.5593(5) 0.6973(4) 0.3512(2) 0.0586(19) Uani 1 1 d .
O85 O 0.4465(6) 0.8427(4) 0.2987(2) 0.065(2) Uani 1 1 d .
O86 O 0.1450(4) 1.2238(3) 0.39577(18) 0.0327(12) Uani 1 1 d .
O87 O 0.1926(5) 1.3316(4) 0.47844(19) 0.0483(16) Uani 1 1 d .
O88 O 0.4239(5) 1.3874(3) 0.4095(2) 0.0397(14) Uani 1 1 d .
O89 O 0.0114(5) 0.8328(5) 0.2107(2) 0.060(2) Uani 1 1 d .
O90 O 0.2324(5) 0.9489(3) 0.1858(2) 0.0476(16) Uani 1 1 d .
O91 O 0.3460(4) 0.8103(3) 0.11837(18) 0.0364(13) Uani 1 1 d .
O92 O 0.0821(6) 0.7277(4) -0.1638(2) 0.068(2) Uani 1 1 d .
O93 O 0.2841(6) 0.8625(4) -0.1895(2) 0.072(2) Uani 1 1 d .
O94 O 0.1930(7) 0.6293(4) -0.0808(2) 0.072(2) Uani 1 1 d .
O95 O 0.3908(5) 0.7575(4) -0.1050(3) 0.065(2) Uani 1 1 d .
O96 O 0.2969(6) 0.6829(5) -0.1734(2) 0.078(3) Uani 1 1 d .
O97 O 0.2698(5) 1.3664(3) -0.0531(2) 0.0510(17) Uani 1 1 d .
O98 O 0.3928(5) 1.2391(4) -0.1277(2) 0.0531(17) Uani 1 1 d .
O99 O 0.3679(5) 1.2574(4) 0.0316(2) 0.0483(16) Uani 1 1 d .
O100 O 0.4949(4) 1.1299(4) -0.0457(2) 0.0442(15) Uani 1 1 d .
O101 O 0.4831(5) 1.3155(3) -0.0578(2) 0.0462(15) Uani 1 1 d .

loop_
_atom_site_aniso_label
_atom_site_aniso_U_11
_atom_site_aniso_U_22
_atom_site_aniso_U_33
_atom_site_aniso_U_23
_atom_site_aniso_U_13
_atom_site_aniso_U_12
Ce1 0.0193(2) 0.01450(17) 0.01719(18) 0.00262(13) -0.00578(14) 0.00199(15)
Ce2 0.0194(2) 0.01714(18) 0.01683(18) 0.00277(13) -0.00679(14) -0.00111(16)
Ce3 0.0179(2) 0.02223(19) 0.01837(19) 0.00292(14) -0.00250(15) -0.00307(16)
Ce4 0.0240(2) 0.01830(18) 0.01912(19) -0.00329(13) -0.00793(15) -0.00289(16)
Ce5 0.0193(2) 0.0238(2) 0.0282(2) 0.00977(15) -0.00737(16) -0.00688(17)
Ce6 0.0411(3) 0.0277(2) 0.0200(2) -0.00477(15) -0.00498(17) 0.0193(2)
Mn1 0.0133(7) 0.0116(6) 0.0133(6) 0.0005(5) -0.0047(5) -0.0029(5)
Mn2 0.0124(7) 0.0114(6) 0.0120(6) 0.0007(5) -0.0022(5) 0.0007(5)
Mn3 0.0170(5) 0.0110(4) 0.0133(5) 0.0008(3) -0.0034(4) -0.0008(4)
V1 0.0215(7) 0.0222(6) 0.0248(6) 0.0043(5) 0.0027(5) 0.0027(5)
V2 0.0195(6) 0.0135(5) 0.0237(6) 0.0041(4) -0.0034(5) -0.0021(5)
V3 0.0282(7) 0.0234(6) 0.0153(6) 0.0015(4) -0.0042(5) 0.0043(5)
V4 0.0308(7) 0.0163(5) 0.0156(6) -0.0011(4) -0.0023(5) 0.0016(5)
V5 0.0184(6) 0.0157(5) 0.0204(6) 0.0017(4) -0.0054(4) 0.0013(5)
V6 0.0215(6) 0.0155(5) 0.0237(6) 0.0061(4) -0.0048(5) 0.0036(5)
V7 0.0230(6) 0.0148(5) 0.0191(6) -0.0020(4) -0.0075(5) -0.0020(5)
V8 0.0261(7) 0.0145(5) 0.0171(6) 0.0030(4) -0.0057(5) -0.0002(5)
V9 0.0231(6) 0.0156(5) 0.0153(6) 0.0022(4) -0.0031(4) -0.0031(5)
V10 0.0250(7) 0.0170(5) 0.0247(6) 0.0018(4) -0.0091(5) -0.0071(5)
V11 0.0200(7) 0.0241(6) 0.0258(6) 0.0076(5) -0.0100(5) -0.0047(5)
V12 0.0227(7) 0.0156(5) 0.0218(6) -0.0019(4) -0.0038(5) 0.0025(5)
V13 0.0200(7) 0.0293(6) 0.0287(7) 0.0033(5) -0.0003(5) -0.0026(5)
V14 0.0170(6) 0.0145(5) 0.0155(5) 0.0007(4) -0.0032(4) 0.0037(5)
V15 0.0192(6) 0.0151(5) 0.0138(5) -0.0011(4) -0.0035(4) 0.0038(5)
V16 0.0160(6) 0.0143(5) 0.0186(6) 0.0037(4) -0.0054(4) -0.0016(5)
V17 0.0133(6) 0.0200(5) 0.0161(6) 0.0042(4) -0.0007(4) 0.0030(5)
V18 0.0217(6) 0.0124(5) 0.0173(6) 0.0004(4) -0.0077(4) -0.0001(5)
V19 0.0170(6) 0.0133(5) 0.0169(6) 0.0035(4) -0.0039(4) 0.0004(5)
V20 0.0163(6) 0.0153(5) 0.0146(5) 0.0017(4) -0.0058(4) -0.0030(5)
V21 0.0147(6) 0.0144(5) 0.0157(5) 0.0011(4) -0.0050(4) -0.0022(4)
V22 0.0172(6) 0.0149(5) 0.0138(5) 0.0017(4) -0.0052(4) -0.0021(5)
V23 0.0159(6) 0.0144(5) 0.0147(5) 0.0008(4) -0.0058(4) -0.0032(5)
V24 0.0172(6) 0.0148(5) 0.0147(5) 0.0002(4) -0.0041(4) -0.0020(5)
V25 0.0180(6) 0.0135(5) 0.0159(5) 0.0002(4) -0.0061(4) -0.0005(5)
O1 0.019(2) 0.016(2) 0.013(2) -0.0002(16) -0.0066(18) 0.0001(19)
O2 0.021(3) 0.014(2) 0.015(2) 0.0057(16) -0.0013(18) 0.0029(19)
O3 0.017(2) 0.016(2) 0.015(2) 0.0024(16) -0.0037(18) 0.0006(19)
O4 0.012(2) 0.016(2) 0.014(2) -0.0002(16) -0.0038(17) -0.0007(18)
O5 0.016(2) 0.014(2) 0.011(2) 0.0039(15) -0.0030(17) -0.0017(18)
O6 0.019(2) 0.019(2) 0.013(2) 0.0026(16) -0.0058(18) -0.0011(19)
O7 0.009(2) 0.015(2) 0.019(2) 0.0015(16) 0.0007(17) 0.0033(18)
O8 0.021(3) 0.019(2) 0.015(2) 0.0014(17) -0.0084(18) -0.002(2)
O9 0.017(2) 0.025(2) 0.010(2) 0.0075(16) -0.0008(17) 0.003(2)
O10 0.018(2) 0.015(2) 0.013(2) -0.0009(16) -0.0047(17) -0.0027(19)
O11 0.021(3) 0.020(2) 0.021(2) 0.0033(17) -0.0028(19) 0.001(2)
O12 0.021(3) 0.014(2) 0.016(2) -0.0012(16) -0.0071(18) -0.0015(19)
O13 0.024(3) 0.014(2) 0.021(2) 0.0001(17) -0.0083(19) -0.002(2)
O14 0.025(3) 0.022(2) 0.022(2) 0.0026(18) -0.008(2) 0.003(2)
O15 0.019(3) 0.018(2) 0.019(2) -0.0027(17) -0.0058(19) -0.003(2)
O16 0.025(3) 0.019(2) 0.016(2) 0.0039(17) -0.0030(19) 0.006(2)
O17 0.035(3) 0.022(2) 0.016(2) 0.0037(17) -0.010(2) -0.006(2)
O18 0.025(3) 0.014(2) 0.017(2) -0.0025(16) -0.0059(19) -0.003(2)
O19 0.020(3) 0.019(2) 0.022(2) -0.0015(17) -0.0096(19) -0.004(2)
O20 0.035(3) 0.019(2) 0.020(2) -0.0031(18) -0.006(2) -0.006(2)
O21 0.019(2) 0.011(2) 0.022(2) 0.0015(16) -0.0033(19) -0.0050(19)
O22 0.021(3) 0.017(2) 0.014(2) 0.0024(16) -0.0070(18) -0.0021(19)
O23 0.015(2) 0.012(2) 0.018(2) 0.0035(16) -0.0079(18) -0.0017(18)
O24 0.021(3) 0.015(2) 0.016(2) -0.0015(16) -0.0010(18) 0.0055(19)
O25 0.018(2) 0.019(2) 0.019(2) 0.0016(17) -0.0021(18) -0.004(2)
O26 0.011(2) 0.021(2) 0.014(2) 0.0031(16) -0.0018(17) -0.0034(19)
O27 0.028(3) 0.020(2) 0.027(3) 0.0039(18) -0.009(2) -0.007(2)
O28 0.031(3) 0.019(2) 0.030(3) 0.0037(19) -0.006(2) 0.002(2)
O29 0.022(3) 0.023(2) 0.029(3) 0.0024(19) -0.007(2) -0.003(2)
O30 0.020(3) 0.015(2) 0.023(2) 0.0013(17) -0.0070(19) -0.0002(19)
O31 0.020(3) 0.015(2) 0.021(2) 0.0020(17) -0.0068(19) -0.0027(19)
O32 0.023(3) 0.022(2) 0.019(2) 0.0022(18) -0.0035(19) 0.006(2)
O33 0.026(3) 0.019(2) 0.030(3) 0.0063(19) -0.006(2) 0.003(2)
O34 0.019(3) 0.021(2) 0.019(2) 0.0034(17) -0.0049(19) 0.001(2)
O35 0.023(3) 0.015(2) 0.022(2) 0.0030(17) -0.0099(19) -0.002(2)
O36 0.028(3) 0.023(2) 0.028(3) 0.0035(19) -0.001(2) 0.004(2)
O37 0.021(3) 0.016(2) 0.022(2) 0.0040(17) -0.0059(19) -0.004(2)
O38 0.024(3) 0.019(2) 0.025(3) -0.0007(18) -0.008(2) -0.002(2)
O39 0.050(4) 0.020(2) 0.028(3) -0.0073(19) -0.011(2) 0.001(2)
O40 0.034(3) 0.026(3) 0.034(3) 0.006(2) -0.016(2) 0.005(2)
O41 0.030(3) 0.021(2) 0.022(3) 0.0066(18) -0.011(2) -0.011(2)
O42 0.025(3) 0.023(2) 0.017(2) -0.0043(17) -0.0078(19) -0.002(2)
O43 0.028(3) 0.024(2) 0.027(3) 0.0016(19) -0.007(2) 0.007(2)
O44 0.023(3) 0.016(2) 0.021(2) 0.0033(17) -0.0075(19) 0.002(2)
O45 0.025(3) 0.016(2) 0.016(2) 0.0005(16) -0.0052(19) 0.002(2)
O46 0.024(3) 0.022(2) 0.018(2) 0.0007(17) -0.0035(19) -0.001(2)
O47 0.025(3) 0.020(2) 0.023(2) -0.0020(18) -0.009(2) -0.002(2)
O48 0.035(3) 0.017(2) 0.024(3) -0.0025(18) -0.011(2) 0.003(2)
O49 0.020(3) 0.026(2) 0.023(2) 0.0021(19) -0.0025(19) 0.012(2)
O50 0.031(3) 0.016(2) 0.024(3) -0.0064(18) -0.007(2) 0.008(2)
O51 0.023(3) 0.022(2) 0.027(3) -0.0017(19) -0.001(2) 0.001(2)
O52 0.023(3) 0.031(3) 0.034(3) 0.006(2) -0.005(2) 0.001(2)
O53 0.034(3) 0.019(2) 0.028(3) -0.0028(19) -0.013(2) 0.001(2)
O54 0.008(2) 0.015(2) 0.022(2) 0.0007(17) -0.0048(17) -0.0005(18)
O55 0.033(3) 0.019(2) 0.018(2) 0.0000(17) -0.005(2) 0.005(2)
O56 0.043(3) 0.020(2) 0.033(3) -0.002(2) -0.017(2) -0.008(2)
O57 0.021(3) 0.019(2) 0.025(3) 0.0078(18) -0.006(2) -0.004(2)
O58 0.035(3) 0.023(3) 0.037(3) -0.005(2) -0.009(2) 0.004(2)
O59 0.020(3) 0.021(2) 0.021(2) 0.0073(18) -0.0059(19) 0.001(2)
O60 0.020(3) 0.023(2) 0.022(2) 0.0002(18) -0.0034(19) 0.000(2)
O61 0.020(3) 0.022(2) 0.014(2) 0.0065(17) -0.0016(18) 0.004(2)
O62 0.026(3) 0.022(2) 0.022(3) 0.0033(18) 0.001(2) -0.003(2)
O63 0.016(2) 0.020(2) 0.021(2) 0.0025(17) -0.0079(18) 0.000(2)
O64 0.027(3) 0.022(2) 0.020(2) -0.0047(18) -0.003(2) 0.007(2)
O65 0.029(3) 0.029(3) 0.018(2) 0.0077(19) -0.004(2) 0.000(2)
O66 0.024(3) 0.021(2) 0.030(3) 0.0054(19) -0.004(2) -0.006(2)
O67 0.025(3) 0.026(3) 0.024(3) 0.0073(19) -0.002(2) -0.010(2)
O68 0.025(3) 0.017(2) 0.018(2) 0.0030(17) -0.0069(19) -0.005(2)
O69 0.030(3) 0.026(2) 0.019(2) 0.0099(19) 0.003(2) 0.000(2)
O70 0.034(3) 0.039(3) 0.035(3) 0.007(2) 0.009(2) 0.003(3)
O71 0.018(3) 0.029(3) 0.026(3) 0.0089(19) -0.002(2) 0.002(2)
O72 0.053(4) 0.033(3) 0.021(3) 0.006(2) -0.009(2) 0.010(3)
O73 0.041(3) 0.014(2) 0.039(3) -0.001(2) -0.017(2) -0.002(2)
O74 0.033(3) 0.018(2) 0.035(3) 0.003(2) -0.007(2) 0.000(2)
O75 0.037(3) 0.037(3) 0.037(3) 0.011(2) -0.017(3) -0.002(3)
O76 0.027(3) 0.056(4) 0.042(3) 0.006(3) 0.004(3) -0.006(3)
O77 0.047(4) 0.043(3) 0.050(4) -0.009(3) -0.002(3) 0.009(3)
O78 0.050(4) 0.086(5) 0.031(3) 0.006(3) -0.008(3) 0.001(4)
O79 0.032(3) 0.064(4) 0.040(4) 0.018(3) 0.007(3) -0.004(3)
O80 0.022(3) 0.035(3) 0.039(3) 0.006(2) -0.014(2) -0.009(2)
O81 0.052(4) 0.025(3) 0.054(4) 0.013(2) -0.003(3) -0.014(3)
O82 0.083(5) 0.034(3) 0.034(3) -0.003(2) -0.008(3) -0.017(3)
O83 0.034(3) 0.047(3) 0.053(4) -0.025(3) -0.023(3) 0.004(3)
O84 0.043(4) 0.069(4) 0.071(5) -0.035(4) -0.018(3) 0.017(4)
O85 0.098(6) 0.064(4) 0.033(4) 0.002(3) -0.012(4) -0.021(4)
O86 0.029(3) 0.032(3) 0.038(3) 0.011(2) -0.015(2) -0.008(2)
O87 0.064(4) 0.047(3) 0.031(3) -0.005(2) -0.003(3) 0.018(3)
O88 0.048(4) 0.022(3) 0.054(4) 0.013(2) -0.025(3) -0.012(3)
O89 0.038(4) 0.095(5) 0.037(4) 0.014(3) 0.006(3) 0.019(4)
O90 0.079(5) 0.027(3) 0.049(4) -0.006(2) -0.039(3) -0.003(3)
O91 0.025(3) 0.042(3) 0.039(3) 0.010(2) -0.003(2) 0.005(3)
O92 0.083(6) 0.074(5) 0.056(4) -0.037(4) -0.025(4) 0.020(4)
O93 0.086(6) 0.076(5) 0.040(4) 0.006(3) 0.018(4) 0.030(4)
O94 0.126(7) 0.027(3) 0.063(5) -0.005(3) -0.021(4) 0.023(4)
O95 0.043(4) 0.075(5) 0.077(5) -0.015(4) -0.010(4) 0.025(4)
O96 0.109(6) 0.079(5) 0.055(4) -0.036(4) -0.026(4) 0.069(5)
O97 0.050(4) 0.035(3) 0.068(4) 0.013(3) -0.019(3) -0.006(3)
O98 0.064(5) 0.057(4) 0.033(3) 0.010(3) -0.002(3) -0.029(3)
O99 0.051(4) 0.057(4) 0.039(3) 0.003(3) -0.017(3) -0.026(3)
O100 0.021(3) 0.047(3) 0.062(4) 0.015(3) -0.010(3) -0.006(3)
O101 0.040(4) 0.040(3) 0.057(4) 0.018(3) -0.015(3) -0.016(3)

loop_
_atom_type_symbol
_atom_type_description
_atom_type_scat_dispersion_real
_atom_type_scat_dispersion_imag
_atom_type_scat_source
O O 0.0106 0.0060 'International Tables Vol C Tables 4.2.6.8 and 6.1.1.4'
H H 0.0000 0.0000 'International Tables Vol C Tables 4.2.6.8 and 6.1.1.4'
V V 0.3005 0.5294 'International Tables Vol C Tables 4.2.6.8 and 6.1.1.4'
Mn Mn 0.3368 0.7283 'International Tables Vol C Tables 4.2.6.8 and 6.1.1.4'
Ce Ce -0.2486 2.6331 'International Tables Vol C Tables 4.2.6.8 and 6.1.1.4'

loop_
_geom_angle_atom_site_label_1
_geom_angle_atom_site_label_2
_geom_angle_atom_site_label_3
_geom_angle
_geom_angle_site_symmetry_1
_geom_angle_site_symmetry_3
O32 Ce1 O33 139.74(16) . .
O32 Ce1 O14 69.60(14) . .
O33 Ce1 O14 141.28(15) . .
O32 Ce1 O34 70.31(15) . 2_575
O33 Ce1 O34 74.40(15) . 2_575
O14 Ce1 O34 107.21(15) . 2_575
O32 Ce1 O90 76.97(17) . .
O33 Ce1 O90 127.41(17) . .
O14 Ce1 O90 74.56(18) . .
O34 Ce1 O90 143.65(18) 2_575 .
O32 Ce1 O44 106.69(14) . .
O33 Ce1 O44 76.59(15) . .
O14 Ce1 O44 68.99(15) . .
O34 Ce1 O44 68.13(15) 2_575 .
O90 Ce1 O44 138.76(19) . .
O32 Ce1 O91 142.49(17) . .
O33 Ce1 O91 77.60(17) . .
O14 Ce1 O91 76.07(15) . .
O34 Ce1 O91 136.46(17) 2_575 .
O90 Ce1 O91 79.8(2) . .
O44 Ce1 O91 73.41(17) . .
O32 Ce1 O89 70.04(17) . .
O33 Ce1 O89 80.72(19) . .
O14 Ce1 O89 137.34(18) . .
O34 Ce1 O89 70.97(19) 2_575 .
O90 Ce1 O89 83.5(2) . .
O44 Ce1 O89 137.1(2) . .
O91 Ce1 O89 135.60(18) . .
O32 Ce1 O28 126.87(14) . .
O33 Ce1 O28 59.05(16) . .
O14 Ce1 O28 132.26(16) . .
O34 Ce1 O28 120.50(15) 2_575 .
O90 Ce1 O28 68.57(16) . .
O44 Ce1 O28 125.98(13) . .
O91 Ce1 O28 68.58(16) . .
O89 Ce1 O28 67.04(17) . .
O32 Ce1 V6 142.68(10) . .
O33 Ce1 V6 29.47(12) . .
O14 Ce1 V6 145.48(10) . .
O34 Ce1 V6 98.51(10) 2_575 .
O90 Ce1 V6 97.98(12) . .
O44 Ce1 V6 101.12(9) . .
O91 Ce1 V6 69.42(12) . .
O89 Ce1 V6 72.65(14) . .
O28 Ce1 V6 29.62(11) . .
O65 Ce2 O37 141.33(16) 1_565 .
O65 Ce2 O35 77.86(15) 1_565 .
O37 Ce2 O35 69.61(14) . .
O65 Ce2 O88 80.72(18) 1_565 .
O37 Ce2 O88 69.95(16) . .
O35 Ce2 O88 72.02(16) . .
O65 Ce2 O87 130.25(17) 1_565 .
O37 Ce2 O87 72.75(18) . .
O35 Ce2 O87 140.72(19) . .
O88 Ce2 O87 85.0(2) . .
O65 Ce2 O86 75.45(17) 1_565 .
O37 Ce2 O86 143.22(16) . .
O35 Ce2 O86 137.93(16) . .
O88 Ce2 O86 133.19(16) . .
O87 Ce2 O86 80.7(2) . .
O65 Ce2 O38 80.43(15) 1_565 .
O37 Ce2 O38 105.45(14) . .
O35 Ce2 O38 68.48(15) . .
O88 Ce2 O38 138.91(17) . .
O87 Ce2 O38 134.04(18) . .
O86 Ce2 O38 75.44(16) . .
O65 Ce2 O59 142.11(16) 1_565 .
O37 Ce2 O59 69.40(15) . .
O35 Ce2 O59 106.06(14) . .
O88 Ce2 O59 136.90(17) . .
O87 Ce2 O59 69.82(16) . .
O86 Ce2 O59 77.85(15) . .
O38 Ce2 O59 67.10(14) . .
O65 Ce2 O17 65.94(14) 1_565 1_565
O37 Ce2 O17 119.94(14) . 1_565
O35 Ce2 O17 127.74(14) . 1_565
O88 Ce2 O17 66.18(16) . 1_565
O87 Ce2 O17 64.67(16) . 1_565
O86 Ce2 O17 67.41(15) . 1_565
O38 Ce2 O17 134.57(14) . 1_565
O59 Ce2 O17 125.79(14) . 1_565
O77 Ce3 O78 87.8(2) . .
O77 Ce3 O60 73.27(18) . 2_676
O78 Ce3 O60 73.49(19) . 2_676
O77 Ce3 O63 140.14(19) . .
O78 Ce3 O63 71.17(17) . .
O60 Ce3 O63 68.48(14) 2_676 .
O77 Ce3 O25 134.06(17) . .
O78 Ce3 O25 136.91(17) . .
O60 Ce3 O25 105.10(15) 2_676 .
O63 Ce3 O25 68.74(14) . .
O77 Ce3 O81 138.7(2) . .
O78 Ce3 O81 82.3(2) . .
O60 Ce3 O81 139.37(18) 2_676 .
O63 Ce3 O81 73.05(17) . .
O25 Ce3 O81 71.59(17) . .
O77 Ce3 O46 69.36(17) . 2_676
O78 Ce3 O46 140.1(2) . 2_676
O60 Ce3 O46 68.83(15) 2_676 2_676
O63 Ce3 O46 105.66(14) . 2_676
O25 Ce3 O46 67.73(13) . 2_676
O81 Ce3 O46 136.19(18) . 2_676
O77 Ce3 O80 79.84(19) . .
O78 Ce3 O80 136.90(19) . .
O60 Ce3 O80 138.52(15) 2_676 .
O63 Ce3 O80 138.11(16) . .
O25 Ce3 O80 72.38(16) . .
O81 Ce3 O80 80.53(19) . .
O46 Ce3 O80 72.42(16) 2_676 .
O77 Ce3 O79 68.2(2) . .
O78 Ce3 O79 68.1(2) . .
O60 Ce3 O79 125.51(18) 2_676 .
O63 Ce3 O79 128.04(16) . .
O25 Ce3 O79 129.37(19) . .
O81 Ce3 O79 70.9(2) . .
O46 Ce3 O79 126.27(16) 2_676 .
O80 Ce3 O79 69.00(18) . .
O82 Ce4 O84 82.5(2) . .
O82 Ce4 O13 71.15(16) . 2_676
O84 Ce4 O13 138.36(19) . 2_676
O82 Ce4 O47 70.20(19) . 2_676
O84 Ce4 O47 72.09(19) . 2_676
O13 Ce4 O47 68.93(14) 2_676 2_676
O82 Ce4 O19 138.47(17) . .
O84 Ce4 O19 136.9(2) . .
O13 Ce4 O19 69.04(14) 2_676 .
O47 Ce4 O19 105.22(14) 2_676 .
O82 Ce4 O83 86.6(2) . .
O84 Ce4 O83 139.79(19) . .
O13 Ce4 O83 71.42(17) 2_676 .
O47 Ce4 O83 138.70(17) 2_676 .
O19 Ce4 O83 70.05(16) . .
O82 Ce4 O85 136.4(2) . .
O84 Ce4 O85 78.7(2) . .
O13 Ce4 O85 141.82(19) 2_676 .
O47 Ce4 O85 137.0(2) 2_676 .
O19 Ce4 O85 75.86(18) . .
O83 Ce4 O85 83.1(2) . .
O82 Ce4 O42 135.65(19) . 2_676
O84 Ce4 O42 71.94(19) . 2_676
O13 Ce4 O42 105.31(15) 2_676 2_676
O47 Ce4 O42 67.73(15) 2_676 2_676
O19 Ce4 O42 67.85(14) . 2_676
O83 Ce4 O42 135.58(16) . 2_676
O85 Ce4 O42 73.7(2) . 2_676
O82 Ce4 O20 69.83(17) . .
O84 Ce4 O20 72.42(19) . .
O13 Ce4 O20 123.81(15) 2_676 .
O47 Ce4 O20 128.95(14) 2_676 .
O19 Ce4 O20 125.75(14) . .
O83 Ce4 O20 67.48(16) . .
O85 Ce4 O20 67.06(19) . .
O42 Ce4 O20 130.85(14) 2_676 .
O27 Ce5 O29 69.19(14) . .
O27 Ce5 O97 71.29(18) . .
O29 Ce5 O97 137.25(18) . .
O27 Ce5 O99 73.20(18) . .
O29 Ce5 O99 68.43(18) . .
O97 Ce5 O99 85.2(2) . .
O27 Ce5 O98 135.85(19) . .
O29 Ce5 O98 139.81(18) . .
O97 Ce5 O98 81.6(2) . .
O99 Ce5 O98 139.4(2) . .
O27 Ce5 O57 68.30(15) . .
O29 Ce5 O57 104.95(15) . .
O97 Ce5 O57 74.26(18) . .
O99 Ce5 O57 140.41(18) . .
O98 Ce5 O57 71.20(19) . .
O27 Ce5 O71 105.16(15) . .
O29 Ce5 O71 68.10(15) . .
O97 Ce5 O71 139.50(19) . .
O99 Ce5 O71 133.64(17) . .
O98 Ce5 O71 74.02(17) . .
O57 Ce5 O71 67.53(14) . .
O27 Ce5 O101 126.68(18) . .
O29 Ce5 O101 124.83(17) . .
O97 Ce5 O101 69.64(19) . .
O99 Ce5 O101 68.8(2) . .
O98 Ce5 O101 70.6(2) . .
O57 Ce5 O101 130.21(16) . .
O71 Ce5 O101 128.11(18) . .
O27 Ce5 O100 139.50(16) . .
O29 Ce5 O100 71.97(16) . .
O97 Ce5 O100 138.9(2) . .
O99 Ce5 O100 82.4(2) . .
O98 Ce5 O100 82.9(2) . .
O57 Ce5 O100 134.43(18) . .
O71 Ce5 O100 69.63(18) . .
O101 Ce5 O100 69.38(18) . .
O50 Ce6 O48 68.44(15) 2_575 2_575
O50 Ce6 O94 139.9(2) 2_575 .
O48 Ce6 O94 74.5(2) 2_575 .
O50 Ce6 O64 105.28(14) 2_575 .
O48 Ce6 O64 68.03(15) 2_575 .
O94 Ce6 O64 73.32(19) . .
O50 Ce6 O49 68.73(15) 2_575 .
O48 Ce6 O49 105.31(14) 2_575 .
O94 Ce6 O49 138.1(2) . .
O64 Ce6 O49 68.42(15) . .
O50 Ce6 O93 70.33(18) 2_575 .
O48 Ce6 O93 136.73(19) 2_575 .
O94 Ce6 O93 137.8(2) . .
O64 Ce6 O93 137.1(2) . .
O49 Ce6 O93 70.6(2) . .
O50 Ce6 O96 124.37(18) 2_575 .
O48 Ce6 O96 128.5(2) 2_575 .
O94 Ce6 O96 69.6(2) . .
O64 Ce6 O96 130.34(18) . .
O49 Ce6 O96 126.1(2) . .
O93 Ce6 O96 68.3(2) . .
O50 Ce6 O92 70.53(18) 2_575 .
O48 Ce6 O92 71.9(2) 2_575 .
O94 Ce6 O92 84.1(3) . .
O64 Ce6 O92 137.8(2) . .
O49 Ce6 O92 136.73(19) . .
O93 Ce6 O92 82.7(3) . .
O96 Ce6 O92 68.8(2) . .
O50 Ce6 O95 139.9(2) 2_575 .
O48 Ce6 O95 137.17(19) 2_575 .
O94 Ce6 O95 79.1(3) . .
O64 Ce6 O95 72.40(19) . .
O49 Ce6 O95 73.68(19) . .
O93 Ce6 O95 84.5(2) . .
O96 Ce6 O95 69.2(2) . .
O92 Ce6 O95 138.0(2) . .
O26 Mn1 O26 180.000(1) 2_676 .
O26 Mn1 O23 89.59(18) 2_676 2_676
O26 Mn1 O23 90.41(18) . 2_676
O26 Mn1 O23 90.41(18) 2_676 .
O26 Mn1 O23 89.59(18) . .
O23 Mn1 O23 180.0(2) 2_676 .
O26 Mn1 O10 90.11(19) 2_676 2_676
O26 Mn1 O10 89.89(19) . 2_676
O23 Mn1 O10 89.57(18) 2_676 2_676
O23 Mn1 O10 90.43(18) . 2_676
O26 Mn1 O10 89.89(19) 2_676 .
O26 Mn1 O10 90.11(19) . .
O23 Mn1 O10 90.43(18) 2_676 .
O23 Mn1 O10 89.57(18) . .
O10 Mn1 O10 180.00(17) 2_676 .
O26 Mn1 V24 134.48(14) 2_676 2_676
O26 Mn1 V24 45.52(14) . 2_676
O23 Mn1 V24 90.75(13) 2_676 2_676
O23 Mn1 V24 89.25(13) . 2_676
O10 Mn1 V24 135.41(13) 2_676 2_676
O10 Mn1 V24 44.59(13) . 2_676
O26 Mn1 V25 89.83(13) 2_676 2_676
O26 Mn1 V25 90.17(13) . 2_676
O23 Mn1 V25 45.79(13) 2_676 2_676
O23 Mn1 V25 134.21(13) . 2_676
O10 Mn1 V25 135.36(12) 2_676 2_676
O10 Mn1 V25 44.64(12) . 2_676
V24 Mn1 V25 59.75(4) 2_676 2_676
O26 Mn1 V22 45.32(12) 2_676 2_676
O26 Mn1 V22 134.68(12) . 2_676
O23 Mn1 V22 44.27(13) 2_676 2_676
O23 Mn1 V22 135.73(13) . 2_676
O10 Mn1 V22 89.99(12) 2_676 2_676
O10 Mn1 V22 90.01(12) . 2_676
V24 Mn1 V22 119.71(3) 2_676 2_676
V25 Mn1 V22 59.96(3) 2_676 2_676
O26 Mn1 V20 90.09(13) 2_676 2_676
O26 Mn1 V20 89.91(13) . 2_676
O23 Mn1 V20 44.04(13) 2_676 2_676
O23 Mn1 V20 135.96(13) . 2_676
O10 Mn1 V20 45.54(12) 2_676 2_676
O10 Mn1 V20 134.46(12) . 2_676
V24 Mn1 V20 120.04(3) 2_676 2_676
V25 Mn1 V20 89.83(4) 2_676 2_676
V22 Mn1 V20 59.51(3) 2_676 2_676
O26 Mn1 V23 44.29(14) 2_676 2_676
O26 Mn1 V23 135.71(14) . 2_676
O23 Mn1 V23 90.00(14) 2_676 2_676
O23 Mn1 V23 90.00(14) . 2_676
O10 Mn1 V23 134.40(13) 2_676 2_676
O10 Mn1 V23 45.60(13) . 2_676
V24 Mn1 V23 90.19(4) 2_676 2_676
V25 Mn1 V23 60.06(3) 2_676 2_676
V22 Mn1 V23 59.85(4) 2_676 2_676
V20 Mn1 V23 119.36(4) 2_676 2_676
O26 Mn1 V21 135.12(12) 2_676 2_676
O26 Mn1 V21 44.88(12) . 2_676
O23 Mn1 V21 45.54(13) 2_676 2_676
O23 Mn1 V21 134.46(13) . 2_676
O10 Mn1 V21 90.12(13) 2_676 2_676
O10 Mn1 V21 89.88(13) . 2_676
V24 Mn1 V21 60.19(4) 2_676 2_676
V25 Mn1 V21 60.26(4) 2_676 2_676
V22 Mn1 V21 89.80(4) 2_676 2_676
V20 Mn1 V21 59.85(3) 2_676 2_676
V23 Mn1 V21 120.32(3) 2_676 2_676
O54 Mn2 O54 180.000(1) 2_575 .
O54 Mn2 O24 90.15(19) 2_575 .
O54 Mn2 O24 89.85(19) . .
O54 Mn2 O24 89.85(19) 2_575 2_575
O54 Mn2 O24 90.15(19) . 2_575
O24 Mn2 O24 180.0(2) . 2_575
O54 Mn2 O5 90.35(18) 2_575 .
O54 Mn2 O5 89.65(18) . .
O24 Mn2 O5 89.89(17) . .
O24 Mn2 O5 90.11(17) 2_575 .
O54 Mn2 O5 89.65(18) 2_575 2_575
O54 Mn2 O5 90.35(18) . 2_575
O24 Mn2 O5 90.11(17) . 2_575
O24 Mn2 O5 89.89(17) 2_575 2_575
O5 Mn2 O5 180.00(14) . 2_575
O54 Mn2 V15 89.38(13) 2_575 2_575
O54 Mn2 V15 90.62(13) . 2_575
O24 Mn2 V15 134.92(13) . 2_575
O24 Mn2 V15 45.08(13) 2_575 2_575
O5 Mn2 V15 135.20(12) . 2_575
O5 Mn2 V15 44.80(12) 2_575 2_575
O54 Mn2 V18 134.18(12) 2_575 2_575
O54 Mn2 V18 45.82(12) . 2_575
O24 Mn2 V18 135.67(14) . 2_575
O24 Mn2 V18 44.33(14) 2_575 2_575
O5 Mn2 V18 90.03(13) . 2_575
O5 Mn2 V18 89.97(13) 2_575 2_575
V15 Mn2 V18 59.92(4) 2_575 2_575
O54 Mn2 V19 135.75(13) 2_575 2_575
O54 Mn2 V19 44.25(13) . 2_575
O24 Mn2 V19 90.29(13) . 2_575
O24 Mn2 V19 89.71(13) 2_575 2_575
O5 Mn2 V19 45.41(13) . 2_575
O5 Mn2 V19 134.59(13) 2_575 2_575
V15 Mn2 V19 119.80(3) 2_575 2_575
V18 Mn2 V19 59.88(3) 2_575 2_575
O54 Mn2 V14 89.91(12) 2_575 2_575
O54 Mn2 V14 90.09(12) . 2_575
O24 Mn2 V14 45.00(13) . 2_575
O24 Mn2 V14 135.00(13) 2_575 2_575
O5 Mn2 V14 134.89(12) . 2_575
O5 Mn2 V14 45.11(12) 2_575 2_575
V15 Mn2 V14 89.92(4) 2_575 2_575
V18 Mn2 V14 120.38(3) 2_575 2_575
V19 Mn2 V14 119.96(4) 2_575 2_575
O54 Mn2 V16 134.15(13) 2_575 2_575
O54 Mn2 V16 45.85(13) . 2_575
O24 Mn2 V16 89.94(15) . 2_575
O24 Mn2 V16 90.06(15) 2_575 2_575
O5 Mn2 V16 135.50(13) . 2_575
O5 Mn2 V16 44.50(13) 2_575 2_575
V15 Mn2 V16 59.93(4) 2_575 2_575
V18 Mn2 V16 60.77(4) 2_575 2_575
V19 Mn2 V16 90.10(4) 2_575 2_575
V14 Mn2 V16 59.62(3) 2_575 2_575
O54 Mn2 V17 135.78(12) 2_575 2_575
O54 Mn2 V17 44.22(12) . 2_575
O24 Mn2 V17 45.64(14) . 2_575
O24 Mn2 V17 134.36(14) 2_575 2_575
O5 Mn2 V17 89.83(13) . 2_575
O5 Mn2 V17 90.17(13) 2_575 2_575
V15 Mn2 V17 119.88(4) 2_575 2_575
V18 Mn2 V17 90.04(4) 2_575 2_575
V19 Mn2 V17 59.56(4) 2_575 2_575
V14 Mn2 V17 60.40(4) 2_575 2_575
V16 Mn2 V17 59.96(3) 2_575 2_575
O15 Mn3 O45 178.2(2) . .
O15 Mn3 O22 90.54(19) . .
O45 Mn3 O22 90.51(19) . .
O15 Mn3 O21 90.65(19) . .
O45 Mn3 O21 90.78(19) . .
O22 Mn3 O21 90.77(19) . .
O15 Mn3 O31 89.04(19) . .
O45 Mn3 O31 89.56(19) . .
O22 Mn3 O31 87.49(18) . .
O21 Mn3 O31 178.24(19) . .
O15 Mn3 O6 89.63(19) . .
O45 Mn3 O6 89.37(19) . .
O22 Mn3 O6 178.04(19) . .
O21 Mn3 O6 87.28(19) . .
O31 Mn3 O6 94.46(19) . .
O70 V1 O69 103.0(3) . .
O70 V1 O51 101.7(2) . .
O69 V1 O51 92.9(2) . .
O70 V1 O43 101.2(3) . .
O69 V1 O43 155.3(2) . .
O51 V1 O43 87.0(2) . .
O70 V1 O66 102.3(3) . .
O69 V1 O66 87.0(2) . .
O51 V1 O66 155.4(2) . .
O43 V1 O66 83.0(2) . .
O70 V1 O45 176.9(3) . .
O69 V1 O45 79.82(18) . .
O51 V1 O45 79.20(18) . .
O43 V1 O45 75.89(18) . .
O66 V1 O45 76.56(18) . .
O74 V2 O66 104.0(2) . .
O74 V2 O61 102.0(2) . .
O66 V2 O61 95.0(2) . .
O74 V2 O30 100.9(2) . .
O66 V2 O30 96.0(2) . .
O61 V2 O30 151.4(2) . .
O74 V2 O21 99.1(2) . .
O66 V2 O21 156.9(2) . .
O61 V2 O21 80.69(18) . .
O30 V2 O21 78.85(18) . .
O74 V2 O45 173.9(2) . .
O66 V2 O45 82.11(19) . .
O61 V2 O45 78.08(17) . .
O30 V2 O45 77.37(17) . .
O21 V2 O45 74.78(16) . .
O72 V3 O55 102.8(2) . .
O72 V3 O69 103.0(3) . .
O55 V3 O69 93.0(2) . .
O72 V3 O6 101.2(2) . .
O55 V3 O6 89.95(19) . .
O69 V3 O6 154.3(2) . .
O72 V3 O61 101.9(2) . .
O55 V3 O61 154.24(19) . .
O69 V3 O61 88.4(2) . .
O6 V3 O61 78.24(18) . .
O72 V3 O45 176.4(2) . .
O55 V3 O45 79.09(18) . .
O69 V3 O45 79.94(19) . .
O6 V3 O45 75.58(16) . .
O61 V3 O45 75.84(16) . .
O39 V4 O51 102.2(2) . .
O39 V4 O55 103.2(2) . .
O51 V4 O55 93.2(2) . .
O39 V4 O16 101.1(2) . .
O51 V4 O16 89.4(2) . .
O55 V4 O16 154.38(19) . .
O39 V4 O31 101.9(2) . .
O51 V4 O31 154.4(2) . .
O55 V4 O31 89.47(19) . .
O16 V4 O31 77.77(18) . .
O39 V4 O45 176.4(2) . .
O51 V4 O45 79.95(18) . .
O55 V4 O45 79.33(18) . .
O16 V4 O45 76.02(16) . .
O31 V4 O45 75.53(17) . .
O40 V5 O43 104.5(3) . .
O40 V5 O16 101.9(2) . .
O43 V5 O16 96.5(2) . .
O40 V5 O30 100.7(2) . .
O43 V5 O30 94.6(2) . .
O16 V5 O30 151.40(19) . .
O40 V5 O22 99.5(2) . .
O43 V5 O22 155.9(2) . .
O16 V5 O22 80.30(18) . .
O30 V5 O22 78.87(18) . .
O40 V5 O45 173.8(2) . .
O43 V5 O45 81.63(19) . .
O16 V5 O45 78.27(17) . .
O30 V5 O45 77.39(17) . .
O22 V5 O45 74.36(16) . .
O28 V6 O33 100.5(2) . .
O28 V6 O11 103.3(2) . .
O33 V6 O11 103.3(2) . .
O28 V6 O61 100.6(2) . .
O33 V6 O61 100.2(2) . .
O11 V6 O61 142.52(18) . .
O28 V6 O6 164.4(2) . .
O33 V6 O6 95.0(2) . .
O11 V6 O6 74.70(17) . .
O61 V6 O6 74.49(18) . .
O28 V6 O21 94.7(2) . .
O33 V6 O21 164.7(2) . .
O11 V6 O21 74.66(17) . .
O61 V6 O21 75.04(16) . .
O6 V6 O21 69.81(15) . .
O28 V6 Ce1 52.61(17) . .
O33 V6 Ce1 47.97(16) . .
O11 V6 Ce1 113.50(13) . .
O61 V6 Ce1 103.93(13) . .
O6 V6 Ce1 142.65(12) . .
O21 V6 Ce1 146.98(12) . .
O53 V7 O20 104.5(2) . .
O53 V7 O30 101.8(2) . .
O20 V7 O30 103.4(2) . .
O53 V7 O18 99.8(2) . .
O20 V7 O18 102.1(2) . .
O30 V7 O18 140.9(2) . .
O53 V7 O21 159.7(2) . .
O20 V7 O21 95.7(2) . .
O30 V7 O21 74.44(17) . .
O18 V7 O21 74.04(17) . .
O53 V7 O22 89.83(19) . .
O20 V7 O22 165.6(2) . .
O30 V7 O22 74.08(17) . .
O18 V7 O22 73.87(17) . .
O21 V7 O22 69.94(14) . .
O73 V8 O65 106.2(2) . .
O73 V8 O16 101.6(2) . .
O65 V8 O16 104.1(2) . .
O73 V8 O68 102.1(2) . .
O65 V8 O68 98.7(2) . .
O16 V8 O68 140.81(18) . .
O73 V8 O31 93.4(2) . .
O65 V8 O31 160.2(2) . .
O16 V8 O31 74.08(17) . .
O68 V8 O31 73.74(17) . .
O73 V8 O22 161.9(2) . .
O65 V8 O22 91.9(2) . .
O16 V8 O22 73.82(17) . .
O68 V8 O22 73.97(17) . .
O31 V8 O22 68.47(15) . .
O17 V9 O62 105.0(2) . .
O17 V9 O68 98.4(2) . .
O62 V9 O68 95.7(2) . .
O17 V9 O18 103.4(2) . .
O62 V9 O18 95.2(2) . .
O68 V9 O18 152.11(18) . .
O17 V9 O22 97.9(2) . .
O62 V9 O22 157.1(2) . .
O68 V9 O22 80.92(18) . .
O18 V9 O22 79.13(17) . .
O17 V9 O15 171.8(2) . .
O62 V9 O15 82.8(2) . .
O68 V9 O15 78.20(17) . .
O18 V9 O15 77.77(17) . .
O22 V9 O15 74.30(16) . .
O56 V10 O67 102.2(3) . .
O56 V10 O41 103.3(2) . .
O67 V10 O41 93.9(2) . .
O56 V10 O68 101.5(2) . .
O67 V10 O68 88.7(2) . .
O41 V10 O68 153.9(2) . .
O56 V10 O31 102.1(2) . .
O67 V10 O31 154.1(2) . .
O41 V10 O31 89.1(2) . .
O68 V10 O31 77.75(18) . .
O56 V10 O15 175.9(2) . .
O67 V10 O15 80.28(19) . .
O41 V10 O15 79.68(19) . .
O68 V10 O15 75.22(17) . .
O31 V10 O15 74.94(17) . .
O75 V11 O41 103.4(3) . .
O75 V11 O52 103.5(3) . .
O41 V11 O52 93.1(2) . .
O75 V11 O6 100.6(2) . .
O41 V11 O6 89.5(2) . .
O52 V11 O6 154.5(2) . .
O75 V11 O11 101.2(2) . .
O41 V11 O11 154.1(2) . .
O52 V11 O11 88.9(2) . .
O6 V11 O11 78.19(18) . .
O75 V11 O15 175.3(2) . .
O41 V11 O15 79.05(18) . .
O52 V11 O15 80.22(19) . .
O6 V11 O15 75.37(16) . .
O11 V11 O15 75.83(17) . .
O58 V12 O36 104.2(2) . .
O58 V12 O11 102.4(2) . .
O36 V12 O11 96.1(2) . .
O58 V12 O18 101.0(2) . .
O36 V12 O18 95.1(2) . .
O11 V12 O18 150.68(18) . .
O58 V12 O21 99.0(2) . .
O36 V12 O21 156.8(2) . .
O11 V12 O21 80.33(18) . .
O18 V12 O21 78.73(17) . .
O58 V12 O15 173.0(2) . .
O36 V12 O15 82.6(2) . .
O11 V12 O15 78.17(17) . .
O18 V12 O15 76.52(17) . .
O21 V12 O15 74.16(16) . .
O76 V13 O52 104.4(3) . .
O76 V13 O67 103.5(3) . .
O52 V13 O67 91.8(2) . .
O76 V13 O36 101.6(3) . .
O52 V13 O36 88.0(2) . .
O67 V13 O36 154.1(2) . .
O76 V13 O62 101.3(3) . .
O52 V13 O62 154.0(2) . .
O67 V13 O62 86.3(2) . .
O36 V13 O62 82.7(2) . .
O76 V13 O15 175.7(3) . .
O52 V13 O15 79.32(19) . .
O67 V13 O15 78.21(18) . .
O36 V13 O15 76.30(18) . .
O62 V13 O15 74.86(17) . .
O64 V14 O44 105.4(2) . .
O64 V14 O3 99.8(2) . .
O44 V14 O3 98.5(2) . .
O64 V14 O7 98.7(2) . .
O44 V14 O7 100.0(2) . .
O3 V14 O7 149.37(17) . .
O64 V14 O24 91.05(19) . 2_575
O44 V14 O24 163.56(18) . 2_575
O3 V14 O24 77.73(17) . 2_575
O7 V14 O24 77.69(17) . 2_575
O64 V14 O5 163.47(19) . .
O44 V14 O5 91.15(18) . .
O3 V14 O5 77.71(17) . .
O7 V14 O5 77.66(16) . .
O24 V14 O5 72.43(14) 2_575 .
O50 V15 O32 105.0(2) . .
O50 V15 O12 99.2(2) . .
O32 V15 O12 98.8(2) . .
O50 V15 O9 99.0(2) . .
O32 V15 O9 99.6(2) . .
O12 V15 O9 149.70(18) . .
O50 V15 O5 163.1(2) . .
O32 V15 O5 91.84(18) . .
O12 V15 O5 77.68(17) . .
O9 V15 O5 77.86(17) . .
O50 V15 O24 90.41(19) . .
O32 V15 O24 164.54(19) . .
O12 V15 O24 77.58(17) . .
O9 V15 O24 78.29(17) . .
O5 V15 O24 72.72(14) . .
O29 V16 O14 105.7(2) . .
O29 V16 O7 98.5(2) . .
O14 V16 O7 100.4(2) . .
O29 V16 O12 98.9(2) . .
O14 V16 O12 99.6(2) . .
O7 V16 O12 148.73(19) . .
O29 V16 O5 162.1(2) . .
O14 V16 O5 92.2(2) . .
O7 V16 O5 78.14(17) . .
O12 V16 O5 77.29(17) . .
O29 V16 O54 89.9(2) . 2_575
O14 V16 O54 164.4(2) . 2_575
O7 V16 O54 77.03(16) . 2_575
O12 V16 O54 77.25(16) . 2_575
O5 V16 O54 72.20(15) . 2_575
O49 V17 O71 105.3(2) . .
O49 V17 O9 99.7(2) . 2_575
O71 V17 O9 99.3(2) . 2_575
O49 V17 O7 98.06(19) . .
O71 V17 O7 100.4(2) . .
O9 V17 O7 148.91(18) 2_575 .
O49 V17 O54 162.7(2) . 2_575
O71 V17 O54 91.9(2) . 2_575
O9 V17 O54 77.39(16) 2_575 2_575
O7 V17 O54 78.13(15) . 2_575
O49 V17 O24 90.7(2) . 2_575
O71 V17 O24 163.96(19) . 2_575
O9 V17 O24 77.48(17) 2_575 2_575
O7 V17 O24 76.96(17) . 2_575
O54 V17 O24 72.03(15) 2_575 2_575
O48 V18 O27 106.0(2) . .
O48 V18 O3 99.5(2) . 2_575
O27 V18 O3 99.4(2) . 2_575
O48 V18 O12 99.9(2) . .
O27 V18 O12 98.1(2) . .
O3 V18 O12 149.09(18) 2_575 .
O48 V18 O24 91.4(2) . .
O27 V18 O24 162.6(2) . .
O3 V18 O24 77.94(17) 2_575 .
O12 V18 O24 77.75(18) . .
O48 V18 O54 163.8(2) . 2_575
O27 V18 O54 90.2(2) . 2_575
O3 V18 O54 77.17(16) 2_575 2_575
O12 V18 O54 77.48(16) . 2_575
O24 V18 O54 72.37(15) . 2_575
O57 V19 O34 105.1(2) . .
O57 V19 O3 99.7(2) . 2_575
O34 V19 O3 98.3(2) . 2_575
O57 V19 O9 100.1(2) . 2_575
O34 V19 O9 98.8(2) . 2_575
O3 V19 O9 149.41(18) 2_575 2_575
O57 V19 O54 91.97(19) . 2_575
O34 V19 O54 163.0(2) . 2_575
O3 V19 O54 78.60(16) 2_575 2_575
O9 V19 O54 77.63(16) 2_575 2_575
O57 V19 O5 164.25(19) . 2_575
O34 V19 O5 90.7(2) . 2_575
O3 V19 O5 77.32(17) 2_575 2_575
O9 V19 O5 77.29(17) 2_575 2_575
O54 V19 O5 72.28(16) 2_575 2_575
O38 V20 O19 105.3(2) . .
O38 V20 O8 100.1(2) . 2_676
O19 V20 O8 99.2(2) . 2_676
O38 V20 O4 99.1(2) . .
O19 V20 O4 98.1(2) . .
O8 V20 O4 149.70(19) 2_676 .
O38 V20 O23 91.6(2) . .
O19 V20 O23 163.09(18) . .
O8 V20 O23 77.50(17) 2_676 .
O4 V20 O23 78.72(17) . .
O38 V20 O10 164.0(2) . .
O19 V20 O10 90.67(18) . .
O8 V20 O10 77.50(17) 2_676 .
O4 V20 O10 77.62(16) . .
O23 V20 O10 72.43(14) . .
O46 V21 O59 105.0(2) . .
O46 V21 O2 99.5(2) . .
O59 V21 O2 100.4(2) . .
O46 V21 O4 99.4(2) . .
O59 V21 O4 98.0(2) . .
O2 V21 O4 149.20(18) . .
O46 V21 O26 91.44(18) . 2_676
O59 V21 O26 163.5(2) . 2_676
O2 V21 O26 77.57(16) . 2_676
O4 V21 O26 77.85(16) . 2_676
O46 V21 O23 163.71(18) . .
O59 V21 O23 91.31(19) . .
O2 V21 O23 77.79(17) . .
O4 V21 O23 77.26(17) . .
O26 V21 O23 72.27(14) 2_676 .
O63 V22 O35 104.8(2) . .
O63 V22 O8 98.6(2) . 2_676
O35 V22 O8 99.6(2) . 2_676
O63 V22 O1 99.4(2) . .
O35 V22 O1 99.8(2) . .
O8 V22 O1 149.08(18) 2_676 .
O63 V22 O23 163.33(18) . .
O35 V22 O23 91.86(19) . .
O8 V22 O23 77.30(17) 2_676 .
O1 V22 O23 78.21(18) . .
O63 V22 O26 91.10(18) . .
O35 V22 O26 164.1(2) . .
O8 V22 O26 77.80(17) 2_676 .
O1 V22 O26 76.97(16) . .
O23 V22 O26 72.26(15) . .
O25 V23 O13 105.4(2) . .
O25 V23 O1 100.1(2) . .
O13 V23 O1 99.1(2) . .
O25 V23 O4 99.86(19) . 2_676
O13 V23 O4 97.72(19) . 2_676
O1 V23 O4 149.4(2) . 2_676
O25 V23 O26 91.9(2) . .
O13 V23 O26 162.7(2) . .
O1 V23 O26 77.97(17) . .
O4 V23 O26 78.38(17) 2_676 .
O25 V23 O10 164.2(2) . 2_676
O13 V23 O10 90.4(2) . 2_676
O1 V23 O10 77.07(17) . 2_676
O4 V23 O10 77.38(16) 2_676 2_676
O26 V23 O10 72.26(15) . 2_676
O60 V24 O42 105.4(2) . .
O60 V24 O2 99.2(2) . .
O42 V24 O2 100.6(2) . .
O60 V24 O8 98.2(2) . .
O42 V24 O8 99.0(2) . .
O2 V24 O8 149.20(18) . .
O60 V24 O10 163.3(2) . 2_676
O42 V24 O10 91.3(2) . 2_676
O2 V24 O10 77.84(17) . 2_676
O8 V24 O10 78.13(17) . 2_676
O60 V24 O26 90.7(2) . 2_676
O42 V24 O26 163.9(2) . 2_676
O2 V24 O26 77.09(17) . 2_676
O8 V24 O26 77.52(17) . 2_676
O10 V24 O26 72.57(16) 2_676 2_676
O47 V25 O37 105.6(2) . .
O47 V25 O1 99.9(2) . .
O37 V25 O1 99.6(2) . .
O47 V25 O2 99.3(2) . .
O37 V25 O2 98.3(2) . .
O1 V25 O2 149.07(17) . .
O47 V25 O10 90.87(19) . 2_676
O37 V25 O10 163.5(2) . 2_676
O1 V25 O10 77.92(16) . 2_676
O2 V25 O10 77.73(16) . 2_676
O47 V25 O23 163.64(18) . .
O37 V25 O23 90.79(19) . .
O1 V25 O23 77.23(17) . .
O2 V25 O23 77.56(17) . .
O10 V25 O23 72.77(15) 2_676 .
V23 O1 V25 109.6(2) . .
V23 O1 V22 109.04(19) . .
V25 O1 V22 108.9(2) . .
V21 O2 V24 109.8(2) . .
V21 O2 V25 109.9(2) . .
V24 O2 V25 108.0(2) . .
V14 O3 V19 110.1(2) . 2_575
V14 O3 V18 108.4(2) . 2_575
V19 O3 V18 108.7(2) 2_575 2_575
V20 O4 V23 110.23(19) . 2_676
V20 O4 V21 108.3(2) . .
V23 O4 V21 107.5(2) 2_676 .
Mn2 O5 V15 98.81(16) . .
Mn2 O5 V16 99.39(17) . .
V15 O5 V16 89.14(16) . .
Mn2 O5 V14 98.62(17) . .
V15 O5 V14 162.6(2) . .
V16 O5 V14 88.33(15) . .
Mn2 O5 V19 98.27(19) . 2_575
V15 O5 V19 88.87(15) . 2_575
V16 O5 V19 162.3(2) . 2_575
V14 O5 V19 88.34(15) . 2_575
Mn3 O6 V3 101.4(2) . .
Mn3 O6 V11 101.20(19) . .
V3 O6 V11 154.3(2) . .
Mn3 O6 V6 103.5(2) . .
V3 O6 V6 93.50(18) . .
V11 O6 V6 93.09(16) . .
V16 O7 V14 108.42(19) . .
V16 O7 V17 109.11(18) . .
V14 O7 V17 109.9(2) . .
V20 O8 V22 108.6(2) 2_676 2_676
V20 O8 V24 108.9(2) 2_676 .
V22 O8 V24 109.6(2) 2_676 .
V19 O9 V15 109.5(2) 2_575 .
V19 O9 V17 108.2(2) 2_575 2_575
V15 O9 V17 109.2(2) . 2_575
Mn1 O10 V24 99.08(19) . 2_676
Mn1 O10 V25 99.04(18) . 2_676
V24 O10 V25 88.93(15) 2_676 2_676
Mn1 O10 V20 98.14(16) . .
V24 O10 V20 88.53(15) 2_676 .
V25 O10 V20 162.8(2) 2_676 .
Mn1 O10 V23 98.07(17) . 2_676
V24 O10 V23 162.8(2) 2_676 2_676
V25 O10 V23 88.60(15) 2_676 2_676
V20 O10 V23 88.84(16) . 2_676
V6 O11 V12 109.0(2) . .
V6 O11 V11 103.9(2) . .
V12 O11 V11 112.6(2) . .
V15 O12 V18 108.4(2) . .
V15 O12 V16 108.7(2) . .
V18 O12 V16 110.2(2) . .
V23 O13 Ce4 135.5(3) . 2_676
V16 O14 Ce1 132.9(3) . .
Mn3 O15 V9 96.49(19) . .
Mn3 O15 V12 96.11(19) . .
V9 O15 V12 90.58(16) . .
Mn3 O15 V10 94.37(17) . .
V9 O15 V10 92.20(16) . .
V12 O15 V10 168.8(2) . .
Mn3 O15 V11 93.42(18) . .
V9 O15 V11 169.7(2) . .
V12 O15 V11 90.96(15) . .
V10 O15 V11 84.43(16) . .
Mn3 O15 V13 177.1(3) . .
V9 O15 V13 86.17(15) . .
V12 O15 V13 84.92(14) . .
V10 O15 V13 84.43(16) . .
V11 O15 V13 83.87(16) . .
V8 O16 V5 109.4(2) . .
V8 O16 V4 104.8(2) . .
V5 O16 V4 111.8(2) . .
V9 O17 Ce2 141.7(2) . 1_545
V7 O18 V9 109.2(2) . .
V7 O18 V12 108.6(2) . .
V9 O18 V12 110.8(2) . .
V20 O19 Ce4 135.0(2) . .
V7 O20 Ce4 142.4(3) . .
Mn3 O21 V12 99.1(2) . .
Mn3 O21 V2 98.76(18) . .
V12 O21 V2 162.1(2) . .
Mn3 O21 V7 99.56(17) . .
V12 O21 V7 89.62(16) . .
V2 O21 V7 89.16(17) . .
Mn3 O21 V6 99.42(19) . .
V12 O21 V6 87.58(16) . .
V2 O21 V6 87.78(15) . .
V7 O21 V6 161.0(2) . .
Mn3 O22 V5 99.49(18) . .
Mn3 O22 V9 98.7(2) . .
V5 O22 V9 161.8(2) . .
Mn3 O22 V7 99.73(17) . .
V5 O22 V7 89.34(17) . .
V9 O22 V7 89.26(15) . .
Mn3 O22 V8 99.97(19) . .
V5 O22 V8 87.68(15) . .
V9 O22 V8 87.53(16) . .
V7 O22 V8 160.3(2) . .
Mn1 O23 V20 99.86(17) . .
Mn1 O23 V22 99.58(18) . .
V20 O23 V22 89.21(15) . .
Mn1 O23 V21 98.19(17) . .
V20 O23 V21 88.74(16) . .
V22 O23 V21 162.21(19) . .
Mn1 O23 V25 97.76(18) . .
V20 O23 V25 162.37(19) . .
V22 O23 V25 88.56(16) . .
V21 O23 V25 88.05(15) . .
Mn2 O24 V18 99.52(18) . .
Mn2 O24 V15 98.58(17) . .
V18 O24 V15 89.03(18) . .
Mn2 O24 V14 98.83(18) . 2_575
V18 O24 V14 88.55(15) . 2_575
V15 O24 V14 162.58(19) . 2_575
Mn2 O24 V17 98.19(19) . 2_575
V18 O24 V17 162.3(2) . 2_575
V15 O24 V17 88.29(15) . 2_575
V14 O24 V17 88.79(17) 2_575 2_575
V23 O25 Ce3 134.3(3) . .
Mn1 O26 V23 99.77(18) . .
Mn1 O26 V21 99.12(17) . 2_676
V23 O26 V21 88.73(16) . 2_676
Mn1 O26 V24 98.24(19) . 2_676
V23 O26 V24 162.0(2) . 2_676
V21 O26 V24 88.63(15) 2_676 2_676
Mn1 O26 V22 98.57(17) . .
V23 O26 V22 88.66(15) . .
V21 O26 V22 162.3(2) 2_676 .
V24 O26 V22 88.45(15) 2_676 .
V18 O27 Ce5 136.7(2) . .
V6 O28 Ce1 97.8(2) . .
V16 O29 Ce5 136.8(3) . .
V7 O30 V2 108.9(2) . .
V7 O30 V5 108.9(2) . .
V2 O30 V5 110.5(2) . .
Mn3 O31 V4 101.0(2) . .
Mn3 O31 V10 101.16(19) . .
V4 O31 V10 154.6(3) . .
Mn3 O31 V8 104.1(2) . .
V4 O31 V8 92.89(17) . .
V10 O31 V8 93.58(17) . .
V15 O32 Ce1 134.1(2) . .
V6 O33 Ce1 102.6(2) . .
V19 O34 Ce1 134.6(2) . 2_575
V22 O35 Ce2 134.5(2) . .
V12 O36 V13 115.9(2) . .
V25 O37 Ce2 135.6(2) . .
V20 O38 Ce2 134.1(3) . .
V10 O41 V11 115.9(3) . .
V24 O42 Ce4 134.6(2) . 2_676
V5 O43 V1 115.8(3) . .
V14 O44 Ce1 133.6(2) . .
Mn3 O45 V5 95.64(18) . .
Mn3 O45 V2 95.68(17) . .
V5 O45 V2 90.61(17) . .
Mn3 O45 V4 93.51(19) . .
V5 O45 V4 91.48(15) . .
V2 O45 V4 170.3(2) . .
Mn3 O45 V3 93.24(19) . .
V5 O45 V3 170.6(2) . .
V2 O45 V3 91.56(15) . .
V4 O45 V3 84.91(16) . .
Mn3 O45 V1 177.3(3) . .
V5 O45 V1 86.44(16) . .
V2 O45 V1 85.97(16) . .
V4 O45 V1 84.74(14) . .
V3 O45 V1 84.60(15) . .
V21 O46 Ce3 134.2(2) . 2_676
V25 O47 Ce4 135.4(2) . 2_676
V18 O48 Ce6 135.0(3) . 2_575
V17 O49 Ce6 135.2(3) . .
V15 O50 Ce6 136.0(2) . 2_575
V4 O51 V1 115.5(2) . .
V13 O52 V11 116.2(3) . .
Mn2 O54 V19 99.78(19) . 2_575
Mn2 O54 V17 99.92(18) . 2_575
V19 O54 V17 89.09(16) 2_575 2_575
Mn2 O54 V18 97.96(17) . 2_575
V19 O54 V18 88.36(14) 2_575 2_575
V17 O54 V18 162.1(2) 2_575 2_575
Mn2 O54 V16 98.07(17) . 2_575
V19 O54 V16 162.1(2) 2_575 2_575
V17 O54 V16 88.45(14) 2_575 2_575
V18 O54 V16 88.57(16) 2_575 2_575
V4 O55 V3 116.0(3) . .
V19 O57 Ce5 134.2(2) . .
V21 O59 Ce2 133.9(2) . .
V24 O60 Ce3 136.0(2) . 2_676
V6 O61 V2 108.2(2) . .
V6 O61 V3 103.9(2) . .
V2 O61 V3 112.39(19) . .
V9 O62 V13 116.0(2) . .
V22 O63 Ce3 135.3(2) . .
V14 O64 Ce6 134.7(2) . .
V8 O65 Ce2 147.6(3) . 1_545
V2 O66 V1 115.3(3) . .
V10 O67 V13 116.4(3) . .
V9 O68 V8 109.0(2) . .
V9 O68 V10 111.9(2) . .
V8 O68 V10 104.5(2) . .
V1 O69 V3 115.1(2) . .
V17 O71 Ce5 133.8(2) . .

loop_
_geom_bond_atom_site_label_1
_geom_bond_atom_site_label_2
_geom_bond_distance
_geom_bond_site_symmetry_2
Ce1 O32 2.488(4) .
Ce1 O33 2.492(4) .
Ce1 O14 2.501(5) .
Ce1 O34 2.508(5) 2_575
Ce1 O90 2.509(6) .
Ce1 O44 2.541(4) .
Ce1 O91 2.551(5) .
Ce1 O89 2.575(6) .
Ce1 O28 2.626(5) .
Ce1 V6 3.2745(14) .
Ce2 O65 2.459(4) 1_565
Ce2 O37 2.500(5) .
Ce2 O35 2.507(5) .
Ce2 O88 2.514(5) .
Ce2 O87 2.524(5) .
Ce2 O86 2.525(5) .
Ce2 O38 2.546(4) .
Ce2 O59 2.545(4) .
Ce2 O17 2.762(4) 1_565
Ce3 O77 2.514(5) .
Ce3 O78 2.521(6) .
Ce3 O60 2.519(5) 2_676
Ce3 O63 2.522(4) .
Ce3 O25 2.534(4) .
Ce3 O81 2.538(5) .
Ce3 O46 2.546(4) 2_676
Ce3 O80 2.551(5) .
Ce3 O79 2.583(5) .
Ce4 O82 2.512(6) .
Ce4 O84 2.516(6) .
Ce4 O13 2.519(4) 2_676
Ce4 O47 2.525(5) 2_676
Ce4 O19 2.533(4) .
Ce4 O83 2.539(5) .
Ce4 O85 2.541(6) .
Ce4 O42 2.543(5) 2_676
Ce4 O20 2.606(5) .
Ce5 O27 2.500(5) .
Ce5 O29 2.509(5) .
Ce5 O97 2.519(5) .
Ce5 O99 2.522(6) .
Ce5 O98 2.523(6) .
Ce5 O57 2.546(5) .
Ce5 O71 2.551(5) .
Ce5 O101 2.572(6) .
Ce5 O100 2.587(5) .
Ce6 O50 2.506(4) 2_575
Ce6 O48 2.519(5) 2_575
Ce6 O94 2.518(6) .
Ce6 O64 2.524(5) .
Ce6 O49 2.531(5) .
Ce6 O93 2.531(6) .
Ce6 O96 2.552(6) .
Ce6 O92 2.553(7) .
Ce6 O95 2.587(7) .
Mn1 O26 1.880(4) 2_676
Mn1 O26 1.880(4) .
Mn1 O23 1.888(4) 2_676
Mn1 O23 1.888(4) .
Mn1 O10 1.889(4) 2_676
Mn1 O10 1.889(4) .
Mn1 V24 3.1477(14) 2_676
Mn1 V25 3.1487(12) 2_676
Mn1 V22 3.1552(15) 2_676
Mn1 V20 3.1564(13) 2_676
Mn1 V23 3.1569(15) 2_676
Mn1 V21 3.1583(13) 2_676
Mn2 O54 1.879(4) 2_575
Mn2 O54 1.879(4) .
Mn2 O24 1.883(4) .
Mn2 O24 1.883(4) 2_575
Mn2 O5 1.887(4) .
Mn2 O5 1.887(4) 2_575
Mn2 V15 3.1433(12) 2_575
Mn2 V18 3.1488(13) 2_575
Mn2 V19 3.1525(15) 2_575
Mn2 V14 3.1538(13) 2_575
Mn2 V16 3.1583(14) 2_575
Mn2 V17 3.1589(15) 2_575
Mn3 O15 1.837(4) .
Mn3 O45 1.851(5) .
Mn3 O22 1.880(4) .
Mn3 O21 1.908(4) .
Mn3 O31 1.916(4) .
Mn3 O6 1.918(4) .
V1 O70 1.594(5) .
V1 O69 1.838(5) .
V1 O51 1.846(5) .
V1 O43 1.958(5) .
V1 O66 1.963(5) .
V1 O45 2.312(5) .
V2 O74 1.593(5) .
V2 O66 1.735(5) .
V2 O61 1.935(5) .
V2 O30 1.953(4) .
V2 O21 2.131(5) .
V2 O45 2.272(4) .
V3 O72 1.589(5) .
V3 O55 1.834(4) .
V3 O69 1.843(5) .
V3 O6 2.004(4) .
V3 O61 2.012(5) .
V3 O45 2.304(4) .
V4 O39 1.598(5) .
V4 O51 1.827(5) .
V4 O55 1.829(4) .
V4 O16 2.006(5) .
V4 O31 2.020(5) .
V4 O45 2.298(4) .
V5 O40 1.592(5) .
V5 O43 1.734(5) .
V5 O16 1.936(5) .
V5 O30 1.967(4) .
V5 O22 2.122(5) .
V5 O45 2.260(4) .
V6 O28 1.633(5) .
V6 O33 1.650(5) .
V6 O11 1.910(5) .
V6 O61 1.922(4) .
V6 O6 2.244(4) .
V6 O21 2.367(4) .
V7 O53 1.626(5) .
V7 O20 1.645(4) .
V7 O30 1.913(4) .
V7 O18 1.934(5) .
V7 O21 2.343(5) .
V7 O22 2.362(4) .
V8 O73 1.629(5) .
V8 O65 1.653(5) .
V8 O16 1.911(5) .
V8 O68 1.940(5) .
V8 O31 2.259(4) .
V8 O22 2.403(4) .
V9 O17 1.617(4) .
V9 O62 1.712(5) .
V9 O68 1.924(4) .
V9 O18 1.946(4) .
V9 O22 2.136(4) .
V9 O15 2.236(4) .
V10 O56 1.603(5) .
V10 O67 1.816(5) .
V10 O41 1.818(4) .
V10 O68 2.012(5) .
V10 O31 2.023(5) .
V10 O15 2.290(4) .
V11 O75 1.579(5) .
V11 O41 1.827(5) .
V11 O52 1.834(5) .
V11 O6 2.007(5) .
V11 O11 2.011(5) .
V11 O15 2.307(5) .
V12 O58 1.599(5) .
V12 O36 1.722(5) .
V12 O11 1.921(5) .
V12 O18 1.955(4) .
V12 O21 2.133(4) .
V12 O15 2.281(4) .
V13 O76 1.582(5) .
V13 O52 1.827(5) .
V13 O67 1.847(5) .
V13 O36 1.959(5) .
V13 O62 1.975(5) .
V13 O15 2.345(5) .
V14 O64 1.653(4) .
V14 O44 1.653(4) .
V14 O3 1.920(5) .
V14 O7 1.936(4) .
V14 O24 2.257(4) 2_575
V14 O5 2.260(4) .
V15 O50 1.643(4) .
V15 O32 1.644(4) .
V15 O12 1.929(5) .
V15 O9 1.936(5) .
V15 O5 2.241(4) .
V15 O24 2.251(4) .
V16 O29 1.643(5) .
V16 O14 1.664(4) .
V16 O7 1.932(4) .
V16 O12 1.946(4) .
V16 O5 2.244(5) .
V16 O54 2.289(4) 2_575
V17 O49 1.638(4) .
V17 O71 1.651(5) .
V17 O9 1.938(4) 2_575
V17 O7 1.942(4) .
V17 O54 2.236(4) 2_575
V17 O24 2.282(5) 2_575
V18 O48 1.633(4) .
V18 O27 1.642(5) .
V18 O3 1.942(4) 2_575
V18 O12 1.945(4) .
V18 O24 2.231(5) .
V18 O54 2.280(4) 2_575
V19 O57 1.642(5) .
V19 O34 1.656(4) .
V19 O3 1.929(4) 2_575
V19 O9 1.931(4) 2_575
V19 O54 2.232(4) 2_575
V19 O5 2.268(4) 2_575
V20 O38 1.647(4) .
V20 O19 1.647(4) .
V20 O8 1.928(5) 2_676
V20 O4 1.938(4) .
V20 O23 2.227(5) .
V20 O10 2.276(4) .
V21 O46 1.651(5) .
V21 O59 1.657(4) .
V21 O2 1.928(5) .
V21 O4 1.949(4) .
V21 O26 2.257(4) 2_676
V21 O23 2.277(4) .
V22 O63 1.638(5) .
V22 O35 1.646(4) .
V22 O8 1.930(5) 2_676
V22 O1 1.939(4) .
V22 O23 2.233(4) .
V22 O26 2.269(4) .
V23 O25 1.638(4) .
V23 O13 1.647(4) .
V23 O1 1.928(4) .
V23 O4 1.947(4) 2_676
V23 O26 2.237(5) .
V23 O10 2.278(4) 2_676
V24 O60 1.632(5) .
V24 O42 1.635(5) .
V24 O2 1.937(4) .
V24 O8 1.944(4) .
V24 O10 2.238(4) 2_676
V24 O26 2.269(5) 2_676
V25 O47 1.636(5) .
V25 O37 1.647(4) .
V25 O1 1.933(4) .
V25 O2 1.940(5) .
V25 O10 2.240(4) 2_676
V25 O23 2.278(4) .
O3 V19 1.929(4) 2_575
O3 V18 1.942(4) 2_575
O4 V23 1.947(4) 2_676
O5 V19 2.268(4) 2_575
O8 V20 1.928(5) 2_676
O8 V22 1.930(5) 2_676
O9 V19 1.931(4) 2_575
O9 V17 1.938(4) 2_575
O10 V24 2.238(4) 2_676
O10 V25 2.240(4) 2_676
O10 V23 2.278(4) 2_676
O13 Ce4 2.519(4) 2_676
O17 Ce2 2.762(4) 1_545
O24 V14 2.257(4) 2_575
O24 V17 2.282(5) 2_575
O26 V21 2.257(4) 2_676
O26 V24 2.269(4) 2_676
O34 Ce1 2.508(5) 2_575
O42 Ce4 2.543(5) 2_676
O46 Ce3 2.546(4) 2_676
O47 Ce4 2.525(5) 2_676
O48 Ce6 2.519(5) 2_575
O50 Ce6 2.506(4) 2_575
O54 V19 2.232(4) 2_575
O54 V17 2.236(4) 2_575
O54 V18 2.280(4) 2_575
O54 V16 2.289(4) 2_575
O60 Ce3 2.519(5) 2_676
O65 Ce2 2.459(4) 1_545
